data_7112671
loop_
_publ_author_name
'Pedersen, Kasper S.'
'Dreiser, Jan'
'Nehrkorn, Joscha'
'Gysler, Maren'
'Schau-Magnussen, Magnus'
'Schnegg, Alexander'
'Holldack, Karsten'
'Bittl, Robert'
'Piligkos, Stergios'
'Weihe, H\/ogni'
'Tregenna-Piggott, Philip'
'Waldmann, Oliver'
'Bendix, Jesper'

_publ_section_title
;
 A linear single-molecule magnet based on [Ru(III)(CN)6]3-.
;
_journal_issue 24
_journal_name_full 'Chemical communications (Cambridge, England)'
_journal_page_first 6918
_journal_page_last 6920
_journal_paper_doi 10.1039/c1cc12158h
_journal_volume 47
_journal_year 2011
_chemical_formula_moiety 'C40 H32 Br4 Mn2 N10 O6 Ru, C8 H20 N'
_chemical_formula_sum 'C48 H52 Br4 Mn2 N11 O6 Ru'
_chemical_formula_weight 1409.60
_chemical_name_common
;
Tetraethylammonium (bis((N,N'-Bis(5-
bromosalicylidene)ethylenediamine)(methanol)manganese(iii)) mu-
(hexacyanidoruthenate(iii)))
;
_chemical_name_systematic
;
Tetraethylammonium
{bis[(N,N'-Bis(5-bromosalicylidene)ethylenediamine)(methanol)manganese(iii)]
\m-[hexacyanidoruthenate(iii)]}
;
_space_group_IT_number 14
_symmetry_cell_setting monoclinic
_symmetry_space_group_name_Hall '-P 2ybc'
_symmetry_space_group_name_H-M 'P 1 21/c 1'
_atom_sites_solution_hydrogens geom
_atom_sites_solution_primary direct
_atom_sites_solution_secondary difmap
_audit_creation_method SHELXL-97
_cell_angle_alpha 90.00
_cell_angle_beta 115.318(10)
_cell_angle_gamma 90.00
_cell_formula_units_Z 2
_cell_length_a 12.3004(16)
_cell_length_b 15.5434(18)
_cell_length_c 15.689(3)
_cell_measurement_reflns_used 57348
_cell_measurement_temperature 122(1)
_cell_measurement_theta_max 32.11
_cell_measurement_theta_min 1.83
_cell_volume 2711.5(7)
_computing_cell_refinement 'COLLECT (Nonius, 1999)'
_computing_data_collection 'COLLECT (Nonius, 1999)'
_computing_data_reduction 'EvalCCD (Duisenberg et al., 2003)'
_computing_molecular_graphics 'Ortep-3 (Farrugia, 1997)'
_computing_publication_material SHELXL-97
_computing_structure_refinement 'SHELXL-97 (Sheldrick, 2008)'
_computing_structure_solution 'SHELXS-97 (Sheldrick, 2008)'
_diffrn_ambient_temperature 122(1)
_diffrn_measured_fraction_theta_full 0.993
_diffrn_measured_fraction_theta_max 0.993
_diffrn_measurement_device_type 'Nonius KappaCCD area-detector'
_diffrn_measurement_method '\w and \f scans'
_diffrn_radiation_monochromator graphite
_diffrn_radiation_source 'fine-focus sealed tube'
_diffrn_radiation_type MoK\a
_diffrn_radiation_wavelength 0.71073
_diffrn_reflns_av_R_equivalents 0.0562
_diffrn_reflns_av_sigmaI/netI 0.0276
_diffrn_reflns_limit_h_max 18
_diffrn_reflns_limit_h_min -18
_diffrn_reflns_limit_k_max 23
_diffrn_reflns_limit_k_min -23
_diffrn_reflns_limit_l_max 23
_diffrn_reflns_limit_l_min -23
_diffrn_reflns_number 130903
_diffrn_reflns_theta_full 32.11
_diffrn_reflns_theta_max 32.11
_diffrn_reflns_theta_min 1.83
_exptl_absorpt_coefficient_mu 3.738
_exptl_absorpt_correction_T_max 0.808
_exptl_absorpt_correction_T_min 0.665
_exptl_absorpt_correction_type integration
_exptl_absorpt_process_details
;
Gaussian integration (Coppens, 1970)
;
_exptl_crystal_colour Brown
_exptl_crystal_density_diffrn 1.727
_exptl_crystal_density_method 'not measured'
_exptl_crystal_description Prism
_exptl_crystal_F_000 1398
_exptl_crystal_size_max 0.217
_exptl_crystal_size_mid 0.170
_exptl_crystal_size_min 0.111
_refine_diff_density_max 1.073
_refine_diff_density_min -1.464
_refine_diff_density_rms 0.089
_refine_ls_extinction_method none
_refine_ls_goodness_of_fit_ref 1.117
_refine_ls_hydrogen_treatment mixed
_refine_ls_matrix_type full
_refine_ls_number_parameters 350
_refine_ls_number_reflns 9444
_refine_ls_number_restraints 1
_refine_ls_restrained_S_all 1.117
_refine_ls_R_factor_all 0.0416
_refine_ls_R_factor_gt 0.0277
_refine_ls_shift/su_max 0.001
_refine_ls_shift/su_mean 0.000
_refine_ls_structure_factor_coef Fsqd
_refine_ls_weighting_details 'calc w=1/[\s^2^(Fo^2^)+(0.0152P)^2^+3.1455P] where P=(Fo^2^+2Fc^2^)/3'
_refine_ls_weighting_scheme calc
_refine_ls_wR_factor_gt 0.0594
_refine_ls_wR_factor_ref 0.0662
_reflns_number_gt 7878
_reflns_number_total 9444
_reflns_threshold_expression >2\s(I)
_cod_data_source_file c1cc12158h.txt
_cod_data_source_block MnRuMn
_cod_depositor_comments
;
The following automatic conversions were performed:

'_symmetry_cell_setting' value 'Monoclinic' changed to 'monoclinic'
according to
/usr/data/users/saulius/automatic-downloads/retrospective/RSC/lib/dictionaries/cif_core.dic
dictionary named 'cif_core.dic' version 2.4.2 from 2011-04-26.

Automatic conversion script
Id: cif_fix_values 2281 2013-09-26 08:29:07Z andrius 
;
_cod_original_cell_volume 2711.5(6)
_cod_original_sg_symbol_H-M P21/c
_cod_database_code 7112671

loop_
_symmetry_equiv_pos_as_xyz
'x, y, z'
'-x, y+1/2, -z+1/2'
'-x, -y, -z'
'x, -y-1/2, z-1/2'

loop_
_atom_site_label
_atom_site_type_symbol
_atom_site_fract_x
_atom_site_fract_y
_atom_site_fract_z
_atom_site_U_iso_or_equiv
_atom_site_adp_type
_atom_site_occupancy
_atom_site_symmetry_multiplicity
_atom_site_calc_flag
_atom_site_refinement_flags
_atom_site_disorder_assembly
_atom_site_disorder_group
Ru Ru 0.0000 0.5000 0.0000 0.01310(4) Uani 1 2 d S . .
C1 C -0.06412(15) 0.47625(12) 0.09836(12) 0.0164(3) Uani 1 1 d . . .
N1 N -0.09576(14) 0.45858(11) 0.15571(11) 0.0203(3) Uani 1 1 d . . .
C4 C 0.17219(17) 0.50260(13) 0.10634(13) 0.0216(3) Uani 1 1 d . . .
N4 N 0.26930(16) 0.50370(14) 0.16600(13) 0.0326(4) Uani 1 1 d . . .
C5 C -0.01346(19) 0.63067(13) 0.00986(13) 0.0227(4) Uani 1 1 d . . .
N5 N -0.0207(2) 0.70425(12) 0.01235(14) 0.0372(5) Uani 1 1 d . . .
Mn Mn -0.03319(2) 0.416691(16) 0.306602(18) 0.01230(5) Uani 1 1 d . . .
O1 O 0.04774(14) 0.37159(9) 0.45646(9) 0.0239(3) Uani 1 1 d D . .
H1 H 0.045(3) 0.3214(11) 0.467(2) 0.036 Uiso 1 1 d D . .
C10 C 0.13773(18) 0.41021(14) 0.53862(13) 0.0249(4) Uani 1 1 d . . .
H10A H 0.2171 0.4001 0.5399 0.030 Uiso 1 1 calc R . .
H10B H 0.1351 0.3848 0.5949 0.030 Uiso 1 1 calc R . .
H10C H 0.1230 0.4722 0.5376 0.030 Uiso 1 1 calc R . .
N2 N 0.11791(12) 0.38497(9) 0.29645(10) 0.0142(3) Uani 1 1 d . . .
O2 O 0.02586(11) 0.52749(8) 0.35160(9) 0.0168(2) Uani 1 1 d . . .
N3 N -0.06845(13) 0.29156(9) 0.27674(10) 0.0146(3) Uani 1 1 d . . .
O3 O -0.18458(11) 0.43481(8) 0.30710(9) 0.0176(2) Uani 1 1 d . . .
C2 C 0.10789(15) 0.30302(11) 0.24666(13) 0.0170(3) Uani 1 1 d . . .
H2A H 0.1887 0.2789 0.2625 0.020 Uiso 1 1 calc R . .
H2B H 0.0665 0.3118 0.1776 0.020 Uiso 1 1 calc R . .
C3 C 0.03576(15) 0.24249(11) 0.27873(13) 0.0177(3) Uani 1 1 d . . .
H3A H 0.0079 0.1922 0.2360 0.021 Uiso 1 1 calc R . .
H3B H 0.0860 0.2215 0.3434 0.021 Uiso 1 1 calc R . .
C11 C 0.13810(15) 0.55474(11) 0.38640(12) 0.0156(3) Uani 1 1 d . . .
C12 C 0.16844(17) 0.63012(12) 0.44192(13) 0.0198(3) Uani 1 1 d . . .
H12 H 0.1084 0.6586 0.4544 0.024 Uiso 1 1 calc R . .
C13 C 0.28335(17) 0.66328(12) 0.47835(14) 0.0218(3) Uani 1 1 d . . .
H13 H 0.3026 0.7131 0.5171 0.026 Uiso 1 1 calc R . .
C14 C 0.37156(16) 0.62355(12) 0.45815(13) 0.0205(3) Uani 1 1 d . . .
C15 C 0.34674(16) 0.54934(12) 0.40576(13) 0.0192(3) Uani 1 1 d . . .
H15 H 0.4076 0.5226 0.3930 0.023 Uiso 1 1 calc R . .
C16 C 0.23060(15) 0.51285(11) 0.37085(12) 0.0156(3) Uani 1 1 d . . .
C17 C 0.21337(15) 0.43140(11) 0.32264(12) 0.0157(3) Uani 1 1 d . . .
H17 H 0.2770 0.4106 0.3093 0.019 Uiso 1 1 calc R . .
Br1 Br 0.527964(17) 0.672441(13) 0.503130(16) 0.02750(5) Uani 1 1 d . . .
C21 C -0.27330(15) 0.38067(12) 0.28977(12) 0.0157(3) Uani 1 1 d . . .
C22 C -0.38129(16) 0.41297(12) 0.28902(13) 0.0193(3) Uani 1 1 d . . .
H22 H -0.3862 0.4720 0.3026 0.023 Uiso 1 1 calc R . .
C23 C -0.47980(16) 0.36033(14) 0.26892(13) 0.0219(4) Uani 1 1 d . . .
H23 H -0.5524 0.3837 0.2666 0.026 Uiso 1 1 calc R . .
C24 C -0.47247(16) 0.27310(14) 0.25208(14) 0.0234(4) Uani 1 1 d . . .
C25 C -0.36862(17) 0.23820(13) 0.25357(14) 0.0232(4) Uani 1 1 d . . .
H25 H -0.3645 0.1784 0.2428 0.028 Uiso 1 1 calc R . .
C26 C -0.26831(15) 0.29156(12) 0.27120(12) 0.0174(3) Uani 1 1 d . . .
C27 C -0.16412(15) 0.25158(12) 0.26799(12) 0.0174(3) Uani 1 1 d . . .
H27 H -0.1665 0.1911 0.2587 0.021 Uiso 1 1 calc R . .
Br2 Br -0.608692(19) 0.201490(17) 0.22362(2) 0.03870(6) Uani 1 1 d . . .
N6 N 0.5000 0.0000 0.5000 0.0209(4) Uani 1 2 d S . .
C30 C 0.5318(4) 0.0444(3) 0.4229(3) 0.0230(8) Uani 0.506(4) 1 d P A 1
H30A H 0.4589 0.0702 0.3728 0.028 Uiso 0.506(4) 1 calc PR A 1
H30B H 0.5652 0.0017 0.3938 0.028 Uiso 0.506(4) 1 calc PR A 1
C31 C 0.6289(3) 0.11711(16) 0.4757(3) 0.0535(9) Uani 1 1 d . A 1
H31A H 0.6526 0.1456 0.4305 0.080 Uiso 1 1 calc R A 1
H31B H 0.6998 0.0908 0.5259 0.080 Uiso 1 1 calc R A 1
H31C H 0.5941 0.1595 0.5031 0.080 Uiso 1 1 calc R A 1
C32 C 0.4052(3) -0.0649(2) 0.4451(3) 0.0201(8) Uani 0.494(4) 1 d P . 2
H32A H 0.4361 -0.1056 0.4122 0.024 Uiso 0.494(4) 1 calc PR A 2
H32B H 0.3331 -0.0358 0.3976 0.024 Uiso 0.494(4) 1 calc PR A 2
C40 C 0.6048(3) -0.0307(3) 0.5788(3) 0.0260(9) Uani 0.506(4) 1 d P A 3
H40A H 0.5816 -0.0529 0.6279 0.031 Uiso 0.506(4) 1 calc PR A 3
H40B H 0.6621 0.0173 0.6063 0.031 Uiso 0.506(4) 1 calc PR A 3
C41 C 0.6708(2) -0.10890(19) 0.5450(3) 0.0532(8) Uani 1 1 d . A 3
H41A H 0.7419 -0.1295 0.5996 0.080 Uiso 1 1 calc R A 3
H41B H 0.6951 -0.0866 0.4973 0.080 Uiso 1 1 calc R A 3
H41C H 0.6142 -0.1566 0.5181 0.080 Uiso 1 1 calc R A 3
C42 C 0.4410(4) 0.0725(3) 0.5363(3) 0.0235(9) Uani 0.494(4) 1 d P . 4
H42A H 0.4184 0.0484 0.5850 0.028 Uiso 0.494(4) 1 calc PR A 4
H42B H 0.4999 0.1192 0.5656 0.028 Uiso 0.494(4) 1 calc PR A 4

loop_
_atom_site_aniso_label
_atom_site_aniso_U_11
_atom_site_aniso_U_22
_atom_site_aniso_U_33
_atom_site_aniso_U_23
_atom_site_aniso_U_13
_atom_site_aniso_U_12
Ru 0.01666(8) 0.01254(8) 0.01208(8) 0.00086(6) 0.00803(6) 0.00251(6)
C1 0.0151(7) 0.0181(7) 0.0151(7) 0.0011(6) 0.0057(6) 0.0047(6)
N1 0.0174(7) 0.0272(8) 0.0170(7) 0.0043(6) 0.0080(6) 0.0040(6)
C4 0.0225(8) 0.0271(9) 0.0184(8) 0.0038(7) 0.0119(7) 0.0013(7)
N4 0.0228(8) 0.0519(12) 0.0235(8) 0.0082(8) 0.0103(7) 0.0002(8)
C5 0.0342(10) 0.0200(9) 0.0177(8) 0.0005(7) 0.0146(8) 0.0029(7)
N5 0.0667(14) 0.0190(8) 0.0294(10) -0.0009(7) 0.0239(10) 0.0061(9)
Mn 0.01193(10) 0.01280(11) 0.01384(11) -0.00047(9) 0.00710(9) -0.00001(8)
O1 0.0380(8) 0.0147(6) 0.0144(6) 0.0010(5) 0.0069(5) -0.0039(6)
C10 0.0243(9) 0.0326(10) 0.0151(8) 0.0004(7) 0.0058(7) -0.0048(8)
N2 0.0140(6) 0.0150(6) 0.0145(6) 0.0009(5) 0.0069(5) 0.0017(5)
O2 0.0151(5) 0.0142(5) 0.0234(6) -0.0017(5) 0.0103(5) -0.0016(4)
N3 0.0140(6) 0.0157(7) 0.0152(6) -0.0020(5) 0.0071(5) 0.0002(5)
O3 0.0156(5) 0.0179(6) 0.0234(6) -0.0025(5) 0.0123(5) -0.0010(4)
C2 0.0164(7) 0.0181(8) 0.0192(8) -0.0038(6) 0.0101(6) 0.0002(6)
C3 0.0158(7) 0.0161(8) 0.0227(8) -0.0041(6) 0.0095(6) 0.0002(6)
C11 0.0166(7) 0.0149(7) 0.0164(7) 0.0026(6) 0.0081(6) -0.0012(6)
C12 0.0211(8) 0.0163(8) 0.0234(9) -0.0019(7) 0.0111(7) -0.0015(6)
C13 0.0245(9) 0.0159(8) 0.0242(9) -0.0018(7) 0.0098(7) -0.0040(7)
C14 0.0165(7) 0.0190(8) 0.0230(9) 0.0032(7) 0.0054(6) -0.0050(6)
C15 0.0162(7) 0.0191(8) 0.0219(8) 0.0032(7) 0.0078(6) -0.0008(6)
C16 0.0152(7) 0.0157(8) 0.0164(7) 0.0018(6) 0.0073(6) -0.0010(6)
C17 0.0147(7) 0.0184(8) 0.0156(7) 0.0022(6) 0.0081(6) 0.0013(6)
Br1 0.01727(8) 0.02242(9) 0.03659(11) 0.00025(8) 0.00558(8) -0.00608(7)
C21 0.0155(7) 0.0207(8) 0.0127(7) 0.0006(6) 0.0076(6) 0.0001(6)
C22 0.0183(8) 0.0221(8) 0.0204(8) 0.0021(7) 0.0111(7) 0.0024(6)
C23 0.0153(8) 0.0326(10) 0.0203(8) 0.0030(7) 0.0100(7) 0.0029(7)
C24 0.0143(8) 0.0328(10) 0.0239(9) -0.0051(8) 0.0090(7) -0.0068(7)
C25 0.0178(8) 0.0257(9) 0.0277(9) -0.0081(7) 0.0113(7) -0.0063(7)
C26 0.0146(7) 0.0212(8) 0.0176(8) -0.0037(6) 0.0081(6) -0.0024(6)
C27 0.0176(7) 0.0168(8) 0.0182(8) -0.0044(6) 0.0081(6) -0.0020(6)
Br2 0.01983(10) 0.04573(14) 0.05529(15) -0.01827(11) 0.02062(10) -0.01488(9)
N6 0.0187(10) 0.0231(11) 0.0244(11) -0.0075(9) 0.0126(8) -0.0072(8)
C30 0.0277(19) 0.0233(18) 0.0231(18) -0.0010(14) 0.0157(15) -0.0039(14)
C31 0.0453(15) 0.0203(10) 0.120(3) -0.0076(14) 0.0589(18) -0.0100(10)
C32 0.0186(16) 0.0181(17) 0.0241(18) -0.0076(13) 0.0094(14) -0.0065(13)
C40 0.0181(17) 0.0262(19) 0.029(2) 0.0048(15) 0.0056(14) -0.0026(14)
C41 0.0216(11) 0.0467(16) 0.086(2) 0.0229(15) 0.0175(13) 0.0035(10)
C42 0.0222(18) 0.0216(18) 0.032(2) -0.0095(15) 0.0160(16) -0.0056(14)

loop_
_atom_type_symbol
_atom_type_description
_atom_type_scat_dispersion_real
_atom_type_scat_dispersion_imag
_atom_type_scat_source
C C 0.0033 0.0016 'International Tables Vol C Tables 4.2.6.8 and 6.1.1.4'
H H 0.0000 0.0000 'International Tables Vol C Tables 4.2.6.8 and 6.1.1.4'
Br Br -0.2901 2.4595 'International Tables Vol C Tables 4.2.6.8 and 6.1.1.4'
Mn Mn 0.3368 0.7283 'International Tables Vol C Tables 4.2.6.8 and 6.1.1.4'
N N 0.0061 0.0033 'International Tables Vol C Tables 4.2.6.8 and 6.1.1.4'
O O 0.0106 0.0060 'International Tables Vol C Tables 4.2.6.8 and 6.1.1.4'
Ru Ru -1.2594 0.8363 'International Tables Vol C Tables 4.2.6.8 and 6.1.1.4'

loop_
_geom_angle_atom_site_label_1
_geom_angle_atom_site_label_2
_geom_angle_atom_site_label_3
_geom_angle
_geom_angle_site_symmetry_1
_geom_angle_site_symmetry_3
C1 Ru C1 180.00(4) . 3_565
C1 Ru C5 93.00(7) . .
C1 Ru C5 87.00(7) 3_565 .
C1 Ru C5 87.00(7) . 3_565
C1 Ru C5 93.00(7) 3_565 3_565
C5 Ru C5 180.0 . 3_565
C1 Ru C4 89.26(7) . .
C1 Ru C4 90.74(7) 3_565 .
C5 Ru C4 90.44(8) . .
C5 Ru C4 89.56(8) 3_565 .
C1 Ru C4 90.74(7) . 3_565
C1 Ru C4 89.26(7) 3_565 3_565
C5 Ru C4 89.56(8) . 3_565
C5 Ru C4 90.44(8) 3_565 3_565
C4 Ru C4 180.0 . 3_565
N1 C1 Ru 175.86(16) . .
C1 N1 Mn 144.12(14) . .
N4 C4 Ru 179.6(2) . .
N5 C5 Ru 177.55(17) . .
O2 Mn O3 94.88(5) . .
O2 Mn N2 91.88(6) . .
O3 Mn N2 173.02(6) . .
O2 Mn N3 169.86(6) . .
O3 Mn N3 91.75(6) . .
N2 Mn N3 81.79(6) . .
O2 Mn O1 88.03(5) . .
O3 Mn O1 92.23(6) . .
N2 Mn O1 89.74(6) . .
N3 Mn O1 84.04(6) . .
O2 Mn N1 91.91(6) . .
O3 Mn N1 93.84(6) . .
N2 Mn N1 84.18(6) . .
N3 Mn N1 95.30(6) . .
O1 Mn N1 173.91(6) . .
C10 O1 Mn 130.05(12) . .
C10 O1 H1 108(2) . .
Mn O1 H1 119(2) . .
O1 C10 H10A 109.5 . .
O1 C10 H10B 109.5 . .
H10A C10 H10B 109.5 . .
O1 C10 H10C 109.5 . .
H10A C10 H10C 109.5 . .
H10B C10 H10C 109.5 . .
C17 N2 C2 120.85(14) . .
C17 N2 Mn 126.18(12) . .
C2 N2 Mn 112.78(10) . .
C11 O2 Mn 128.03(11) . .
C27 N3 C3 119.87(15) . .
C27 N3 Mn 126.22(12) . .
C3 N3 Mn 113.35(11) . .
C21 O3 Mn 129.71(11) . .
N2 C2 C3 106.77(14) . .
N2 C2 H2A 110.4 . .
C3 C2 H2A 110.4 . .
N2 C2 H2B 110.4 . .
C3 C2 H2B 110.4 . .
H2A C2 H2B 108.6 . .
N3 C3 C2 107.28(14) . .
N3 C3 H3A 110.3 . .
C2 C3 H3A 110.3 . .
N3 C3 H3B 110.3 . .
C2 C3 H3B 110.3 . .
H3A C3 H3B 108.5 . .
O2 C11 C12 118.41(16) . .
O2 C11 C16 123.76(16) . .
C12 C11 C16 117.83(16) . .
C13 C12 C11 121.33(17) . .
C13 C12 H12 119.3 . .
C11 C12 H12 119.3 . .
C12 C13 C14 119.91(17) . .
C12 C13 H13 120.0 . .
C14 C13 H13 120.0 . .
C15 C14 C13 120.77(17) . .
C15 C14 Br1 119.25(14) . .
C13 C14 Br1 119.98(14) . .
C14 C15 C16 119.92(17) . .
C14 C15 H15 120.0 . .
C16 C15 H15 120.0 . .
C15 C16 C11 120.10(16) . .
C15 C16 C17 116.95(15) . .
C11 C16 C17 122.92(15) . .
N2 C17 C16 124.67(15) . .
N2 C17 H17 117.7 . .
C16 C17 H17 117.7 . .
O3 C21 C22 117.97(16) . .
O3 C21 C26 124.22(15) . .
C22 C21 C26 117.80(16) . .
C23 C22 C21 121.33(18) . .
C23 C22 H22 119.3 . .
C21 C22 H22 119.3 . .
C22 C23 C24 119.89(17) . .
C22 C23 H23 120.1 . .
C24 C23 H23 120.1 . .
C25 C24 C23 120.99(17) . .
C25 C24 Br2 119.43(16) . .
C23 C24 Br2 119.57(14) . .
C24 C25 C26 119.86(18) . .
C24 C25 H25 120.1 . .
C26 C25 H25 120.1 . .
C25 C26 C21 120.08(16) . .
C25 C26 C27 117.03(17) . .
C21 C26 C27 122.88(16) . .
N3 C27 C26 125.01(17) . .
N3 C27 H27 117.5 . .
C26 C27 H27 117.5 . .
C40 N6 C40 179.999(1) 3_656 .
C40 N6 C32 62.5(2) 3_656 .
C40 N6 C32 117.5(2) . .
C40 N6 C32 117.5(2) 3_656 3_656
C40 N6 C32 62.5(2) . 3_656
C32 N6 C32 180.0 . 3_656
C40 N6 C42 108.1(2) 3_656 3_656
C40 N6 C42 71.9(2) . 3_656
C32 N6 C42 71.2(2) . 3_656
C32 N6 C42 108.8(2) 3_656 3_656
C40 N6 C42 71.9(2) 3_656 .
C40 N6 C42 108.1(2) . .
C32 N6 C42 108.8(2) . .
C32 N6 C42 71.2(2) 3_656 .
C42 N6 C42 179.999(2) 3_656 .
C40 N6 C30 112.3(2) 3_656 3_656
C40 N6 C30 67.7(2) . 3_656
C32 N6 C30 76.1(2) . 3_656
C32 N6 C30 103.9(2) 3_656 3_656
C42 N6 C30 105.5(2) 3_656 3_656
C42 N6 C30 74.5(2) . 3_656
C40 N6 C30 67.7(2) 3_656 .
C40 N6 C30 112.3(2) . .
C32 N6 C30 103.9(2) . .
C32 N6 C30 76.1(2) 3_656 .
C42 N6 C30 74.5(2) 3_656 .
C42 N6 C30 105.5(2) . .
C30 N6 C30 180.00(15) 3_656 .
N6 C30 C31 106.8(3) . .
N6 C30 H30A 110.4 . .
C31 C30 H30A 110.4 . .
N6 C30 H30B 110.4 . .
C31 C30 H30B 110.4 . .
H30A C30 H30B 108.6 . .
C30 C31 H31A 109.5 . .
C30 C31 H31B 109.5 . .
H31A C31 H31B 109.5 . .
C30 C31 H31C 109.5 . .
H31A C31 H31C 109.5 . .
H31B C31 H31C 109.5 . .
N6 C32 C31 106.1(2) . 3_656
N6 C32 H32A 110.5 . .
C31 C32 H32A 110.5 3_656 .
N6 C32 H32B 110.5 . .
C31 C32 H32B 110.5 3_656 .
H32A C32 H32B 108.7 . .
N6 C40 C41 110.4(3) . .
N6 C40 H40A 109.6 . .
C41 C40 H40A 109.6 . .
N6 C40 H40B 109.6 . .
C41 C40 H40B 109.6 . .
H40A C40 H40B 108.1 . .
C40 C41 H41A 109.5 . .
C40 C41 H41B 109.5 . .
H41A C41 H41B 109.5 . .
C40 C41 H41C 109.5 . .
H41A C41 H41C 109.5 . .
H41B C41 H41C 109.5 . .
C41 C42 N6 110.7(3) 3_656 .
C41 C42 H42A 109.5 3_656 .
N6 C42 H42A 109.5 . .
C41 C42 H42B 109.5 3_656 .
N6 C42 H42B 109.5 . .
H42A C42 H42B 108.1 . .

loop_
_geom_bond_atom_site_label_1
_geom_bond_atom_site_label_2
_geom_bond_distance
_geom_bond_site_symmetry_2
Ru C1 2.0447(17) .
Ru C1 2.0448(18) 3_565
Ru C5 2.049(2) .
Ru C5 2.049(2) 3_565
Ru C4 2.0613(19) .
Ru C4 2.0613(19) 3_565
C1 N1 1.156(2) .
N1 Mn 2.2499(16) .
C4 N4 1.161(3) .
C5 N5 1.149(3) .
Mn O2 1.8850(13) .
Mn O3 1.8866(12) .
Mn N2 1.9940(14) .
Mn N3 2.0041(15) .
Mn O1 2.2380(14) .
O1 C10 1.424(2) .
O1 H1 0.799(17) .
C10 H10A 0.9800 .
C10 H10B 0.9800 .
C10 H10C 0.9800 .
N2 C17 1.287(2) .
N2 C2 1.472(2) .
O2 C11 1.319(2) .
N3 C27 1.285(2) .
N3 C3 1.480(2) .
O3 C21 1.311(2) .
C2 C3 1.519(2) .
C2 H2A 0.9900 .
C2 H2B 0.9900 .
C3 H3A 0.9900 .
C3 H3B 0.9900 .
C11 C12 1.412(2) .
C11 C16 1.420(2) .
C12 C13 1.378(3) .
C12 H12 0.9500 .
C13 C14 1.398(3) .
C13 H13 0.9500 .
C14 C15 1.373(3) .
C14 Br1 1.9014(18) .
C15 C16 1.412(2) .
C15 H15 0.9500 .
C16 C17 1.443(2) .
C17 H17 0.9500 .
C21 C22 1.415(2) .
C21 C26 1.422(3) .
C22 C23 1.382(3) .
C22 H22 0.9500 .
C23 C24 1.392(3) .
C23 H23 0.9500 .
C24 C25 1.379(3) .
C24 Br2 1.8989(19) .
C25 C26 1.412(2) .
C25 H25 0.9500 .
C26 C27 1.444(2) .
C27 H27 0.9500 .
N6 C40 1.433(4) 3_656
N6 C40 1.433(4) .
N6 C32 1.504(3) .
N6 C32 1.504(4) 3_656
N6 C42 1.573(4) 3_656
N6 C42 1.573(4) .
N6 C30 1.580(4) 3_656
N6 C30 1.580(4) .
C30 C31 1.595(5) .
C30 H30A 0.9900 .
C30 H30B 0.9900 .
C31 H31A 0.9800 .
C31 H31B 0.9800 .
C31 H31C 0.9800 .
C32 C31 1.681(5) 3_656
C32 H32A 0.9900 .
C32 H32B 0.9900 .
C40 C41 1.669(5) .
C40 H40A 0.9900 .
C40 H40B 0.9900 .
C41 H41A 0.9800 .
C41 H41B 0.9800 .
C41 H41C 0.9800 .
C42 C41 1.529(5) 3_656
C42 H42A 0.9900 .
C42 H42B 0.9900 .

loop_
_geom_hbond_atom_site_label_D
_geom_hbond_atom_site_label_H
_geom_hbond_atom_site_label_A
_geom_hbond_distance_DH
_geom_hbond_distance_HA
_geom_hbond_distance_DA
_geom_hbond_angle_DHA
_geom_hbond_site_symmetry_A
O1 H1 N5 0.799(17) 1.898(17) 2.693(2) 173(3) 2_545
